data_7214323
loop_
_publ_author_name
'White, Nicholas G.'
'Caballero, Antonio'
'Beer, Paul D.'

_publ_section_title
;
 Observation of strong halogen bonds in the solid state structures of
 bis-haloimidazolium macrocycles
;
_journal_issue 18
_journal_name_full CrystEngComm
_journal_page_first 3722
_journal_paper_doi 10.1039/c3ce41944d
_journal_volume 16
_journal_year 2014
_chemical_compound_source synthesized
_chemical_formula_moiety 'C26 H28 I2 N4, 3(C2 H6 O S), 2(Br)'
_chemical_formula_sum 'C32 H46 Br2 I2 N4 O3 S3'
_chemical_formula_weight 1044.54
_space_group_IT_number 2
_symmetry_cell_setting triclinic
_symmetry_space_group_name_Hall '-P 1'
_symmetry_space_group_name_H-M 'P -1'
_atom_sites_solution_hydrogens difmap
_atom_sites_solution_primary direct
_audit_creation_method 'CRYSTALS (Betteridge et al., 2003)'
_cell_angle_alpha 89.5146(4)
_cell_angle_beta 84.8630(4)
_cell_angle_gamma 85.5213(5)
_cell_formula_units_Z 2
_cell_length_a 8.70900(10)
_cell_length_b 8.97990(10)
_cell_length_c 26.0376(3)
_cell_measurement_reflns_used 8237
_cell_measurement_temperature 150
_cell_measurement_theta_max 27
_cell_measurement_theta_min 5
_cell_volume 2021.92(4)
_computing_cell_refinement 'DENZO/SCALEPACK (Otwinowski & Minor, 1997)'
_computing_data_collection 'COLLECT (Nonius, 2001).'
_computing_data_reduction 'DENZO/SCALEPACK (Otwinowski & Minor, 1997)'
_computing_molecular_graphics 'Crystal Maker (Crystal Maker Software Ltd.)'
_computing_publication_material 'CRYSTALS (Betteridge et al., 2003)'
_computing_structure_refinement 'CRYSTALS (Betteridge et al., 2003)'
_computing_structure_solution 'SIR92 (Altomare et al., 1994)'
_diffrn_ambient_temperature 150
_diffrn_measured_fraction_theta_full 0.992
_diffrn_measured_fraction_theta_max 0.990
_diffrn_measurement_device Area
_diffrn_measurement_device_type 'Nonius KappaCCD'
_diffrn_measurement_method \w
_diffrn_radiation_monochromator graphite
_diffrn_radiation_type 'Mo K\a'
_diffrn_radiation_wavelength 0.71073
_diffrn_reflns_av_R_equivalents 0.056
_diffrn_reflns_limit_h_max 8
_diffrn_reflns_limit_h_min -11
_diffrn_reflns_limit_k_max 11
_diffrn_reflns_limit_k_min -11
_diffrn_reflns_limit_l_max 33
_diffrn_reflns_limit_l_min -33
_diffrn_reflns_number 32968
_diffrn_reflns_theta_full 26.670
_diffrn_reflns_theta_max 27.495
_diffrn_reflns_theta_min 5.102
_diffrn_standards_number 0
_exptl_absorpt_coefficient_mu 3.722
_exptl_absorpt_correction_T_max 1.00
_exptl_absorpt_correction_T_min 0.896
_exptl_absorpt_correction_type multi-scan
_exptl_absorpt_process_details 'DENZO/SCALEPACK (Otwinowski & Minor, 1997)'
_exptl_crystal_colour colourless
_exptl_crystal_density_diffrn 1.716
_exptl_crystal_density_method 'not measured'
_exptl_crystal_description plate
_exptl_crystal_F_000 1028
_exptl_crystal_size_max 0.260
_exptl_crystal_size_mid 0.180
_exptl_crystal_size_min 0.030
_refine_diff_density_max 2.17
_refine_diff_density_min -1.28
_refine_ls_extinction_method None
_refine_ls_goodness_of_fit_ref 0.9631
_refine_ls_hydrogen_treatment constr
_refine_ls_matrix_type full
_refine_ls_number_parameters 415
_refine_ls_number_reflns 8317
_refine_ls_number_restraints 0
_refine_ls_R_factor_all 0.0529
_refine_ls_R_factor_gt 0.0427
_refine_ls_shift/su_max 0.0010653
_refine_ls_shift/su_mean 0.0000257
_refine_ls_structure_factor_coef Fsqd
_refine_ls_weighting_details
;
 Method, part 1, Chebychev polynomial, (Watkin, 1994, Prince, 1982) 
 [weight] = 1.0/[A~0~*T~0~(x)+A~1~*T~1~(x) ... +A~n-1~]*T~n-1~(x)] 
 where A~i~ are the Chebychev coefficients listed below and x= Fcalc/Fmax 
 Method = Robust Weighting (Prince, 1982) 
 W = [weight] * [1-(deltaF/6*sigmaF)^2^]^2^ 
 A~i~ are: 
 21.5 31.3 15.3 4.01 
;
_refine_ls_weighting_scheme calc
_refine_ls_wR_factor_all 0.1121
_refine_ls_wR_factor_gt 0.1023
_refine_ls_wR_factor_ref 0.1121
_reflns_limit_h_max 11
_reflns_limit_h_min -11
_reflns_limit_k_max 11
_reflns_limit_k_min -11
_reflns_limit_l_max 33
_reflns_limit_l_min 0
_reflns_number_gt 6909
_reflns_number_total 9210
_reflns_threshold_expression I>2.0\s(I)
_oxford_diffrn_Wilson_B_factor 1.95
_oxford_diffrn_Wilson_scale 26.78
_oxford_refine_ls_r_factor_ref 0.0529
_oxford_refine_ls_scale 0.23832(15)
_oxford_reflns_number_all 8317
_oxford_reflns_threshold_expression_ref I>-3.0\s(I)
_cod_data_source_file c3ce41944d.txt
_cod_data_source_block 6Br
_cod_original_sg_symbol_H-M 'P -1 '
_cod_database_code 7214323

loop_
_symmetry_equiv_pos_as_xyz
x,y,z
-x,-y,-z

loop_
_atom_site_label
_atom_site_type_symbol
_atom_site_fract_x
_atom_site_fract_y
_atom_site_fract_z
_atom_site_U_iso_or_equiv
_atom_site_occupancy
_atom_site_adp_type
_atom_site_refinement_flags_posn
I1 I 0.30529(4) 1.36165(4) 0.462468(13) 0.0242 1.0000 Uani .
C2 C 0.4877(6) 1.2888(5) 0.50675(19) 0.0212 1.0000 Uani .
N3 N 0.6372(5) 1.2578(5) 0.48840(16) 0.0211 1.0000 Uani .
C4 C 0.7001(6) 1.2712(6) 0.43441(19) 0.0241 1.0000 Uani .
C5 C 0.7556(6) 1.1222(6) 0.40984(19) 0.0234 1.0000 Uani .
C6 C 0.6795(6) 0.9924(6) 0.42025(19) 0.0231 1.0000 Uani .
C7 C 0.7310(6) 0.8596(6) 0.39526(18) 0.0222 1.0000 Uani .
C8 C 0.8597(7) 0.8564(6) 0.35862(19) 0.0267 1.0000 Uani .
C9 C 0.9339(6) 0.9860(6) 0.3480(2) 0.0277 1.0000 Uani .
C10 C 0.8839(6) 1.1175(6) 0.37369(19) 0.0249 1.0000 Uani .
C11 C 0.6604(6) 0.7134(6) 0.4073(2) 0.0249 1.0000 Uani .
N12 N 0.5188(5) 0.7284(5) 0.44202(16) 0.0229 1.0000 Uani .
C13 C 0.3725(6) 0.7726(6) 0.4270(2) 0.0264 1.0000 Uani .
C14 C 0.7261(6) 1.2202(6) 0.5288(2) 0.0259 1.0000 Uani .
C15 C 0.8955(7) 1.1875(8) 0.5211(2) 0.0360 1.0000 Uani .
C16 C 0.3421(8) 0.7946(8) 0.3725(2) 0.0403 1.0000 Uani .
I17 I -0.18433(4) 0.35053(4) 0.950479(13) 0.0265 1.0000 Uani .
Br18 Br 0.43427(6) 0.52899(5) 0.11943(2) 0.0250 1.0000 Uani .
C19 C -0.0076(6) 0.2889(5) 0.99845(19) 0.0218 1.0000 Uani .
N20 N -0.0218(5) 0.2767(5) 1.05017(16) 0.0226 1.0000 Uani .
C21 C 0.1218(6) 0.2411(6) 1.0681(2) 0.0253 1.0000 Uani .
C22 C 0.2257(6) 0.2323(6) 1.0261(2) 0.0269 1.0000 Uani .
N23 N 0.1442(5) 0.2619(5) 0.98342(17) 0.0237 1.0000 Uani .
C24 C 0.2138(6) 0.2656(6) 0.9300(2) 0.0254 1.0000 Uani .
C25 C 0.2656(6) 0.1121(5) 0.90885(19) 0.0210 1.0000 Uani .
C26 C 0.1898(6) -0.0159(6) 0.92341(19) 0.0229 1.0000 Uani .
C27 C 0.2378(6) -0.1530(6) 0.90097(19) 0.0226 1.0000 Uani .
C28 C 0.1682(6) -0.2970(6) 0.9174(2) 0.0261 1.0000 Uani .
C29 C 0.3626(6) -0.1623(6) 0.86299(19) 0.0254 1.0000 Uani .
C30 C 0.4396(6) -0.0370(6) 0.8491(2) 0.0287 1.0000 Uani .
C31 C 0.3937(6) 0.0989(6) 0.87200(19) 0.0243 1.0000 Uani .
C32 C 0.3983(7) 0.2045(7) 1.0217(2) 0.0369 1.0000 Uani .
C33 C 0.1445(8) 0.2271(8) 1.1240(2) 0.0384 1.0000 Uani .
Br35 Br 0.05582(5) 0.49010(5) 0.39204(2) 0.0236 1.0000 Uani .
S36 S 0.24298(18) 0.52483(18) 0.78283(6) 0.0349 1.0000 Uani .
O37 O 0.1266(6) 0.4624(5) 0.82175(17) 0.0437 1.0000 Uani .
C38 C 0.3525(9) 0.3716(9) 0.7514(3) 0.0512 1.0000 Uani .
C39 C 0.1391(9) 0.5915(11) 0.7304(3) 0.0576 1.0000 Uani .
S40 S 0.1671(2) 0.86868(19) 0.20133(6) 0.0422 1.0000 Uani .
O41 O 0.2170(6) 0.9782(6) 0.2380(2) 0.0565 1.0000 Uani .
C42 C -0.0386(9) 0.8923(9) 0.2048(3) 0.0494 1.0000 Uani .
C43 C 0.1776(9) 0.6923(9) 0.2332(3) 0.0551 1.0000 Uani .
S44 S 0.42253(19) 0.25011(19) 0.32160(6) 0.0391 1.0000 Uani .
O45 O 0.5212(6) 0.3753(6) 0.33097(17) 0.0460 1.0000 Uani .
C46 C 0.5457(8) 0.1129(8) 0.2855(2) 0.0422 1.0000 Uani .
C47 C 0.3102(9) 0.3108(8) 0.2698(3) 0.0499 1.0000 Uani .
H41 H 0.7784 1.3393 0.4318 0.0258 1.0000 Uiso R
H42 H 0.6176 1.3097 0.4160 0.0253 1.0000 Uiso R
H61 H 0.5885 1.0012 0.4410 0.0251 1.0000 Uiso R
H81 H 0.8910 0.7710 0.3399 0.0297 1.0000 Uiso R
H91 H 1.0196 0.9817 0.3239 0.0322 1.0000 Uiso R
H101 H 0.9332 1.2014 0.3664 0.0260 1.0000 Uiso R
H111 H 0.7353 0.6494 0.4262 0.0306 1.0000 Uiso R
H112 H 0.6356 0.6643 0.3752 0.0295 1.0000 Uiso R
H153 H 0.9299 1.1332 0.5506 0.0488 1.0000 Uiso R
H152 H 0.9433 1.2818 0.5176 0.0485 1.0000 Uiso R
H151 H 0.9181 1.1275 0.4899 0.0482 1.0000 Uiso R
H161 H 0.2417 0.8488 0.3697 0.0616 1.0000 Uiso R
H162 H 0.3420 0.6931 0.3584 0.0621 1.0000 Uiso R
H163 H 0.4224 0.8461 0.3531 0.0619 1.0000 Uiso R
H241 H 0.1373 0.3063 0.9098 0.0241 1.0000 Uiso R
H242 H 0.2980 0.3285 0.9279 0.0259 1.0000 Uiso R
H261 H 0.1003 -0.0037 0.9459 0.0293 1.0000 Uiso R
H281 H 0.1445 -0.3522 0.8872 0.0352 1.0000 Uiso R
H282 H 0.2390 -0.3554 0.9359 0.0331 1.0000 Uiso R
H291 H 0.3929 -0.2513 0.8469 0.0320 1.0000 Uiso R
H301 H 0.5203 -0.0473 0.8238 0.0301 1.0000 Uiso R
H311 H 0.4439 0.1790 0.8627 0.0274 1.0000 Uiso R
H321 H 0.4305 0.1482 0.9891 0.0539 1.0000 Uiso R
H322 H 0.4323 0.1472 1.0507 0.0542 1.0000 Uiso R
H323 H 0.4448 0.3021 1.0207 0.0530 1.0000 Uiso R
H333 H 0.2444 0.1752 1.1311 0.0595 1.0000 Uiso R
H332 H 0.0633 0.1724 1.1410 0.0587 1.0000 Uiso R
H331 H 0.1401 0.3260 1.1392 0.0590 1.0000 Uiso R
H421 H -0.0757 0.8242 0.1819 0.0600 1.0000 Uiso R
H422 H -0.0801 0.8738 0.2390 0.0600 1.0000 Uiso R
H423 H -0.0698 0.9917 0.1952 0.0600 1.0000 Uiso R
H431 H 0.1468 0.6185 0.2112 0.0670 1.0000 Uiso R
H432 H 0.1109 0.6974 0.2642 0.0670 1.0000 Uiso R
H433 H 0.2808 0.6669 0.2411 0.0670 1.0000 Uiso R
H381 H 0.4274 0.4074 0.7265 0.0613 1.0000 Uiso R
H382 H 0.2852 0.3132 0.7348 0.0613 1.0000 Uiso R
H383 H 0.4032 0.3120 0.7761 0.0613 1.0000 Uiso R
H391 H 0.2084 0.6322 0.7047 0.0710 1.0000 Uiso R
H392 H 0.0922 0.5111 0.7161 0.0710 1.0000 Uiso R
H393 H 0.0614 0.6666 0.7422 0.0710 1.0000 Uiso R
H471 H 0.2452 0.2352 0.2622 0.0608 1.0000 Uiso R
H472 H 0.2485 0.3996 0.2796 0.0608 1.0000 Uiso R
H473 H 0.3775 0.3300 0.2401 0.0608 1.0000 Uiso R
H461 H 0.4881 0.0309 0.2786 0.0524 1.0000 Uiso R
H462 H 0.6293 0.0793 0.3048 0.0524 1.0000 Uiso R
H463 H 0.5848 0.1551 0.2539 0.0524 1.0000 Uiso R

loop_
_atom_site_aniso_label
_atom_site_aniso_U_11
_atom_site_aniso_U_22
_atom_site_aniso_U_33
_atom_site_aniso_U_23
_atom_site_aniso_U_13
_atom_site_aniso_U_12
I1 0.02253(17) 0.02321(17) 0.02697(17) -0.00055(12) -0.00173(12) -0.00284(12)
C2 0.023(2) 0.017(2) 0.024(2) -0.0024(18) -0.0008(19) -0.0041(18)
N3 0.021(2) 0.019(2) 0.022(2) -0.0006(15) 0.0033(16) -0.0044(16)
C4 0.027(3) 0.022(2) 0.023(2) 0.0007(19) 0.0043(19) -0.008(2)
C5 0.024(2) 0.026(3) 0.020(2) 0.0018(19) -0.0027(19) 0.001(2)
C6 0.022(2) 0.025(2) 0.022(2) -0.0002(19) 0.0006(19) -0.0015(19)
C7 0.023(2) 0.025(3) 0.019(2) 0.0020(18) -0.0022(18) -0.0046(19)
C8 0.034(3) 0.027(3) 0.019(2) -0.0021(19) -0.001(2) -0.003(2)
C9 0.025(3) 0.032(3) 0.025(2) 0.002(2) 0.006(2) -0.005(2)
C10 0.027(3) 0.025(3) 0.024(2) 0.0044(19) -0.001(2) -0.009(2)
C11 0.025(3) 0.025(3) 0.024(2) -0.0032(19) 0.0052(19) -0.005(2)
N12 0.026(2) 0.022(2) 0.021(2) -0.0023(16) 0.0009(17) -0.0066(17)
C13 0.027(3) 0.026(3) 0.026(3) -0.001(2) -0.002(2) -0.004(2)
C14 0.028(3) 0.021(2) 0.029(3) -0.005(2) -0.002(2) -0.004(2)
C15 0.027(3) 0.048(4) 0.033(3) -0.005(3) -0.004(2) 0.000(3)
C16 0.036(3) 0.058(4) 0.029(3) 0.003(3) -0.005(2) -0.006(3)
I17 0.02639(18) 0.02277(17) 0.03051(18) 0.00162(13) -0.00219(13) -0.00281(13)
Br18 0.0184(2) 0.0199(2) 0.0382(3) 0.0020(2) -0.0100(2) -0.00195(18)
C19 0.022(2) 0.017(2) 0.026(2) -0.0015(18) -0.0007(19) -0.0014(18)
N20 0.024(2) 0.019(2) 0.024(2) -0.0011(16) 0.0034(17) -0.0026(16)
C21 0.027(3) 0.019(2) 0.031(3) -0.001(2) -0.004(2) -0.004(2)
C22 0.029(3) 0.023(2) 0.030(3) 0.000(2) -0.002(2) -0.006(2)
N23 0.024(2) 0.020(2) 0.027(2) -0.0001(16) 0.0023(17) -0.0068(17)
C24 0.026(3) 0.023(3) 0.026(3) 0.002(2) 0.003(2) -0.006(2)
C25 0.021(2) 0.019(2) 0.023(2) -0.0004(18) -0.0017(18) -0.0033(18)
C26 0.022(2) 0.025(3) 0.022(2) -0.0007(19) 0.0033(19) -0.0049(19)
C27 0.022(2) 0.023(2) 0.023(2) -0.0002(19) -0.0018(19) -0.0037(19)
C28 0.027(3) 0.023(2) 0.028(3) -0.004(2) 0.003(2) -0.003(2)
C29 0.029(3) 0.025(3) 0.022(2) -0.0024(19) 0.003(2) -0.003(2)
C30 0.025(3) 0.035(3) 0.026(3) -0.006(2) 0.006(2) -0.007(2)
C31 0.026(3) 0.028(3) 0.020(2) 0.0025(19) 0.0004(19) -0.012(2)
C32 0.029(3) 0.042(3) 0.041(3) -0.007(3) -0.005(2) 0.000(2)
C33 0.045(4) 0.044(3) 0.028(3) 0.004(2) -0.005(2) -0.013(3)
Br35 0.0160(2) 0.0206(2) 0.0354(3) -0.00139(19) -0.00938(19) -0.00067(18)
S36 0.0389(8) 0.0391(8) 0.0292(7) -0.0016(6) -0.0068(6) -0.0134(6)
O37 0.050(3) 0.050(3) 0.031(2) -0.0022(19) 0.0034(19) -0.014(2)
C38 0.050(4) 0.056(4) 0.047(4) 0.000(3) 0.008(3) -0.010(3)
C39 0.041(4) 0.085(6) 0.049(4) 0.029(4) -0.014(3) -0.014(4)
S40 0.0463(9) 0.0424(9) 0.0380(8) -0.0016(6) 0.0082(7) -0.0169(7)
O41 0.049(3) 0.059(3) 0.064(3) -0.012(3) 0.000(2) -0.027(3)
C42 0.051(4) 0.053(4) 0.048(4) 0.010(3) -0.014(3) -0.019(3)
C43 0.049(4) 0.046(4) 0.069(5) 0.004(4) 0.008(4) -0.006(3)
S44 0.0400(8) 0.0486(9) 0.0294(7) 0.0035(6) 0.0004(6) -0.0124(7)
O45 0.047(3) 0.060(3) 0.034(2) -0.002(2) -0.0043(19) -0.020(2)
C46 0.042(4) 0.052(4) 0.032(3) 0.005(3) -0.008(3) 0.003(3)
C47 0.048(4) 0.044(4) 0.060(4) 0.001(3) -0.021(3) -0.002(3)

loop_
_atom_type_symbol
_atom_type_scat_dispersion_real
_atom_type_scat_dispersion_imag
_atom_type_scat_Cromer_Mann_a1
_atom_type_scat_Cromer_Mann_b1
_atom_type_scat_Cromer_Mann_a2
_atom_type_scat_Cromer_Mann_b2
_atom_type_scat_Cromer_Mann_a3
_atom_type_scat_Cromer_Mann_b3
_atom_type_scat_Cromer_Mann_a4
_atom_type_scat_Cromer_Mann_b4
_atom_type_scat_Cromer_Mann_c
_atom_type_scat_source
C 0.0033 0.0016 2.3100 20.8439 1.0200 10.2075 1.5886 0.5687 0.8650 51.6512 0.2156 'International Tables Vol C 4.2.6.8 and 6.1.1.4'
H 0.0000 0.0000 0.4930 10.5109 0.3229 26.1257 0.1402 3.1424 0.0408 57.7998 0.0030 'International Tables Vol C 4.2.6.8 and 6.1.1.4'
N 0.0061 0.0033 12.2126 0.0057 3.1322 9.8933 2.0125 28.9975 1.1663 0.5826 -11.5290 'International Tables Vol C 4.2.6.8 and 6.1.1.4'
Br -0.2901 2.4595 17.1789 2.1723 5.2358 16.5796 5.6377 0.2609 3.9851 41.4328 2.9557 'International Tables Vol C 4.2.6.8 and 6.1.1.4'
I -0.4742 1.8119 20.1472 4.3470 18.9949 0.3814 7.5138 27.7660 2.2735 66.8776 4.0712 'International Tables Vol C 4.2.6.8 and 6.1.1.4'
S 0.1246 0.1234 6.9053 1.4679 5.2034 22.2151 1.4379 0.2536 1.5863 56.1720 0.8669 'International Tables Vol C 4.2.6.8 and 6.1.1.4'
O 0.0106 0.0060 3.0485 13.2771 2.2868 5.7011 1.5463 0.3239 0.8670 32.9089 0.2508 'International Tables Vol C 4.2.6.8 and 6.1.1.4'

loop_
_geom_angle_atom_site_label_1
_geom_angle_site_symmetry_1
_geom_angle_atom_site_label_2
_geom_angle_atom_site_label_3
_geom_angle_site_symmetry_3
_geom_angle
_geom_angle_publ_flag
Br35 1_565 I1 C2 . 174.70(13) yes
I1 . C2 N12 2_676 127.3(4) yes
I1 . C2 N3 . 125.7(4) yes
N12 2_676 C2 N3 . 106.9(4) yes
C2 . N3 C4 . 125.9(4) yes
C2 . N3 C14 . 109.8(4) yes
C4 . N3 C14 . 124.1(4) yes
N3 . C4 C5 . 113.1(4) yes
N3 . C4 H41 . 110.2 no
C5 . C4 H41 . 112.0 no
N3 . C4 H42 . 106.5 no
C5 . C4 H42 . 105.9 no
H41 . C4 H42 . 108.9 no
C4 . C5 C6 . 122.7(4) yes
C4 . C5 C10 . 117.9(5) yes
C6 . C5 C10 . 119.3(5) yes
C5 . C6 C7 . 120.7(5) yes
C5 . C6 H61 . 117.5 no
C7 . C6 H61 . 121.4 no
C6 . C7 C8 . 119.5(5) yes
C6 . C7 C11 . 123.2(4) yes
C8 . C7 C11 . 117.2(4) yes
C7 . C8 C9 . 119.6(5) yes
C7 . C8 H81 . 120.6 no
C9 . C8 H81 . 119.7 no
C8 . C9 C10 . 120.8(5) yes
C8 . C9 H91 . 118.4 no
C10 . C9 H91 . 120.8 no
C5 . C10 C9 . 120.1(5) yes
C5 . C10 H101 . 120.0 no
C9 . C10 H101 . 119.9 no
C7 . C11 N12 . 113.8(4) yes
C7 . C11 H111 . 107.5 no
N12 . C11 H111 . 105.2 no
C7 . C11 H112 . 111.0 no
N12 . C11 H112 . 107.5 no
H111 . C11 H112 . 111.7 no
C11 . N12 C2 2_676 124.9(4) yes
C11 . N12 C13 . 124.8(4) yes
C2 2_676 N12 C13 . 110.1(4) yes
N12 . C13 C14 2_676 106.4(5) yes
N12 . C13 C16 . 122.6(5) yes
C14 2_676 C13 C16 . 130.8(5) yes
N3 . C14 C13 2_676 106.7(5) yes
N3 . C14 C15 . 122.4(5) yes
C13 2_676 C14 C15 . 130.8(5) yes
C14 . C15 H153 . 109.0 no
C14 . C15 H152 . 108.3 no
H153 . C15 H152 . 110.2 no
C14 . C15 H151 . 107.6 no
H153 . C15 H151 . 110.6 no
H152 . C15 H151 . 111.1 no
C13 . C16 H161 . 111.0 no
C13 . C16 H162 . 105.1 no
H161 . C16 H162 . 109.8 no
C13 . C16 H163 . 112.3 no
H161 . C16 H163 . 109.8 no
H162 . C16 H163 . 108.6 no
Br18 2_566 I17 C19 . 174.63(13) yes
I17 . C19 N20 . 127.1(4) yes
I17 . C19 N23 . 126.5(4) yes
N20 . C19 N23 . 106.4(4) yes
C28 2_557 N20 C19 . 124.7(4) yes
C28 2_557 N20 C21 . 125.1(4) yes
C19 . N20 C21 . 110.2(4) yes
N20 . C21 C22 . 106.4(5) yes
N20 . C21 C33 . 122.8(5) yes
C22 . C21 C33 . 130.7(5) yes
C21 . C22 N23 . 107.1(5) yes
C21 . C22 C32 . 130.6(5) yes
N23 . C22 C32 . 122.2(5) yes
C22 . N23 C19 . 109.8(4) yes
C22 . N23 C24 . 124.7(4) yes
C19 . N23 C24 . 125.4(5) yes
N23 . C24 C25 . 112.8(4) yes
N23 . C24 H241 . 107.3 no
C25 . C24 H241 . 106.9 no
N23 . C24 H242 . 109.5 no
C25 . C24 H242 . 110.9 no
H241 . C24 H242 . 109.2 no
C24 . C25 C26 . 123.1(4) yes
C24 . C25 C31 . 117.8(4) yes
C26 . C25 C31 . 119.0(4) yes
C25 . C26 C27 . 120.7(4) yes
C25 . C26 H261 . 117.8 no
C27 . C26 H261 . 121.2 no
C26 . C27 C28 . 123.4(4) yes
C26 . C27 C29 . 119.1(5) yes
C28 . C27 C29 . 117.4(4) yes
C27 . C28 N20 2_557 114.4(4) yes
C27 . C28 H281 . 110.4 no
N20 2_557 C28 H281 . 105.2 no
C27 . C28 H282 . 109.0 no
N20 2_557 C28 H282 . 107.9 no
H281 . C28 H282 . 109.8 no
C27 . C29 C30 . 120.4(5) yes
C27 . C29 H291 . 120.0 no
C30 . C29 H291 . 119.6 no
C29 . C30 C31 . 120.6(5) yes
C29 . C30 H301 . 117.8 no
C31 . C30 H301 . 121.6 no
C25 . C31 C30 . 120.1(5) yes
C25 . C31 H311 . 120.1 no
C30 . C31 H311 . 119.8 no
C22 . C32 H321 . 108.0 no
C22 . C32 H322 . 111.1 no
H321 . C32 H322 . 109.6 no
C22 . C32 H323 . 108.8 no
H321 . C32 H323 . 110.1 no
H322 . C32 H323 . 109.3 no
C21 . C33 H333 . 113.9 no
C21 . C33 H332 . 109.3 no
H333 . C33 H332 . 107.8 no
C21 . C33 H331 . 109.5 no
H333 . C33 H331 . 107.2 no
H332 . C33 H331 . 109.1 no
O37 . S36 C38 . 107.6(3) yes
O37 . S36 C39 . 106.4(3) yes
C38 . S36 C39 . 98.5(4) yes
S36 . C38 H381 . 109.6 no
S36 . C38 H382 . 109.2 no
H381 . C38 H382 . 109.5 no
S36 . C38 H383 . 109.5 no
H381 . C38 H383 . 109.5 no
H382 . C38 H383 . 109.5 no
S36 . C39 H391 . 109.4 no
S36 . C39 H392 . 109.4 no
H391 . C39 H392 . 109.5 no
S36 . C39 H393 . 109.6 no
H391 . C39 H393 . 109.5 no
H392 . C39 H393 . 109.5 no
O41 . S40 C42 . 106.7(3) yes
O41 . S40 C43 . 106.1(4) yes
C42 . S40 C43 . 96.0(4) yes
S40 . C42 H421 . 109.6 no
S40 . C42 H422 . 109.5 no
H421 . C42 H422 . 109.5 no
S40 . C42 H423 . 109.4 no
H421 . C42 H423 . 109.5 no
H422 . C42 H423 . 109.5 no
S40 . C43 H431 . 109.2 no
S40 . C43 H432 . 109.7 no
H431 . C43 H432 . 109.5 no
S40 . C43 H433 . 109.5 no
H431 . C43 H433 . 109.5 no
H432 . C43 H433 . 109.5 no
O45 . S44 C46 . 106.1(3) yes
O45 . S44 C47 . 106.0(3) yes
C46 . S44 C47 . 96.3(3) yes
S44 . C46 H461 . 109.2 no
S44 . C46 H462 . 109.6 no
H461 . C46 H462 . 109.5 no
S44 . C46 H463 . 109.6 no
H461 . C46 H463 . 109.5 no
H462 . C46 H463 . 109.5 no
S44 . C47 H471 . 109.6 no
S44 . C47 H472 . 109.4 no
H471 . C47 H472 . 109.5 no
S44 . C47 H473 . 109.4 no
H471 . C47 H473 . 109.5 no
H472 . C47 H473 . 109.5 no

loop_
_geom_bond_atom_site_label_1
_geom_bond_atom_site_label_2
_geom_bond_site_symmetry_2
_geom_bond_distance
_geom_bond_publ_flag
I1 Br35 1_565 3.1145(6) yes
I1 C2 . 2.106(5) yes
C2 N12 2_676 1.338(6) yes
C2 N3 . 1.354(6) yes
N3 C4 . 1.470(6) yes
N3 C14 . 1.386(7) yes
C4 C5 . 1.513(7) yes
C4 H41 . 0.949 no
C4 H42 . 0.942 no
C5 C6 . 1.398(7) yes
C5 C10 . 1.393(7) yes
C6 C7 . 1.387(7) yes
C6 H61 . 0.917 no
C7 C8 . 1.404(7) yes
C7 C11 . 1.511(7) yes
C8 C9 . 1.389(7) yes
C8 H81 . 0.923 no
C9 C10 . 1.382(8) yes
C9 H91 . 0.931 no
C10 H101 . 0.906 no
C11 N12 . 1.461(6) yes
C11 H111 . 0.996 no
C11 H112 . 0.997 no
N12 C13 . 1.393(7) yes
C13 C14 2_676 1.372(7) yes
C13 C16 . 1.475(8) yes
C14 C15 . 1.478(8) yes
C15 H153 . 0.964 no
C15 H152 . 0.973 no
C15 H151 . 0.975 no
C16 H161 . 0.975 no
C16 H162 . 0.986 no
C16 H163 . 0.971 no
I17 Br18 2_566 3.0871(6) yes
I17 C19 . 2.106(5) yes
C19 N20 . 1.346(7) yes
C19 N23 . 1.348(6) yes
N20 C28 2_557 1.465(6) yes
N20 C21 . 1.387(7) yes
C21 C22 . 1.356(8) yes
C21 C33 . 1.489(8) yes
C22 N23 . 1.383(7) yes
C22 C32 . 1.498(8) yes
N23 C24 . 1.467(6) yes
C24 C25 . 1.510(7) yes
C24 H241 . 0.937 no
C24 H242 . 0.958 no
C25 C26 . 1.402(7) yes
C25 C31 . 1.403(7) yes
C26 C27 . 1.386(7) yes
C26 H261 . 0.932 no
C27 C28 . 1.513(7) yes
C27 C29 . 1.400(7) yes
C28 H281 . 0.979 no
C28 H282 . 0.941 no
C29 C30 . 1.383(7) yes
C29 H291 . 0.915 no
C30 C31 . 1.377(8) yes
C30 H301 . 0.920 no
C31 H311 . 0.892 no
C32 H321 . 1.000 no
C32 H322 . 0.965 no
C32 H323 . 0.993 no
C33 H333 . 0.986 no
C33 H332 . 0.965 no
C33 H331 . 0.972 no
S36 O37 . 1.504(5) yes
S36 C38 . 1.774(8) yes
S36 C39 . 1.780(7) yes
C38 H381 . 0.950 no
C38 H382 . 0.950 no
C38 H383 . 0.950 no
C39 H391 . 0.950 no
C39 H392 . 0.950 no
C39 H393 . 0.950 no
S40 O41 . 1.492(5) yes
S40 C42 . 1.782(8) yes
S40 C43 . 1.782(8) yes
C42 H421 . 0.950 no
C42 H422 . 0.950 no
C42 H423 . 0.950 no
C43 H431 . 0.950 no
C43 H432 . 0.950 no
C43 H433 . 0.950 no
S44 O45 . 1.501(5) yes
S44 C46 . 1.784(7) yes
S44 C47 . 1.793(7) yes
C46 H461 . 0.950 no
C46 H462 . 0.950 no
C46 H463 . 0.950 no
C47 H471 . 0.950 no
C47 H472 . 0.950 no
C47 H473 . 0.950 no

loop_
_geom_hbond_atom_site_label_D
_geom_hbond_atom_site_label_H
_geom_hbond_atom_site_label_A
_geom_hbond_site_symmetry_A
_geom_hbond_angle_DHA
_geom_hbond_distance_DH
_geom_hbond_distance_HA
_geom_hbond_distance_DA
_geom_hbond_publ_flag
C4 H42 O45 1_565 147.89(17) 0.942 2.486 3.322(8) yes
C28 H281 O37 1_545 165.60(18) 0.979 2.415 3.372(8) yes
C38 H381 O45 2_666 142.2(2) 0.950 2.493 3.296(8) yes
C39 H391 O45 2_666 144.2(2) 0.950 2.450 3.268(8) yes
C47 H471 O41 1_545 149.3(2) 0.950 2.434 3.287(8) yes
